data_7702166
loop_
_publ_author_name
'Begines, Emilio'
'Carrasco, Carlos J.'
'Montilla, Francisco'
'\'Alvarez, Eleuterio'
'Marchetti, Fabio'
'Pettinari, Riccardo'
'Pettinari, Claudio'
'Galindo, Agust\'in'

_publ_section_title
;
 Oxidoperoxidomolybdenum(vi) complexes with acylpyrazolonate ligands:
 synthesis, structure and catalytic properties.
;
_journal_issue 1
_journal_name_full 'Dalton transactions (Cambridge, England : 2003)'
_journal_page_first 197
_journal_page_last 208
_journal_paper_doi 10.1039/c7dt03939e
_journal_volume 47
_journal_year 2017
_chemical_formula_moiety 'C13 H8 F5 Mo N2 O7, C24 H20 P'
_chemical_formula_sum 'C37 H28 F5 Mo N2 O7 P'
_chemical_formula_weight 834.52
_space_group_crystal_system triclinic
_space_group_IT_number 2
_space_group_name_Hall '-P 1'
_space_group_name_H-M_alt 'P -1'
_atom_sites_solution_hydrogens geom
_audit_creation_method SHELXL-2016/6
_audit_update_record
;
2017-10-19 deposited with the CCDC.
2017-11-27 downloaded from the CCDC.
;
_cell_angle_alpha 88.5380(10)
_cell_angle_beta 84.4170(10)
_cell_angle_gamma 71.8310(10)
_cell_formula_units_Z 2
_cell_length_a 10.1318(4)
_cell_length_b 13.3189(6)
_cell_length_c 13.8696(6)
_cell_measurement_reflns_used 7516
_cell_measurement_temperature 193(2)
_cell_measurement_theta_max 30.50
_cell_measurement_theta_min 2.57
_cell_volume 1769.85(13)
_computing_cell_refinement 'Bruker SMART'
_computing_data_collection 'Bruker SMART'
_computing_data_reduction 'Bruker SAINT'
_computing_molecular_graphics 'Bruker SHELXTL'
_computing_publication_material 'Bruker SHELXTL'
_computing_structure_refinement 'SHELXL-2016/6 (Sheldrick, 2016)'
_computing_structure_solution 'Bruker SHELXTL'
_diffrn_ambient_temperature 193(2)
_diffrn_detector_area_resol_mean 8.26
_diffrn_measured_fraction_theta_full 0.992
_diffrn_measured_fraction_theta_max 0.992
_diffrn_measurement_device_type
;
 Bruker-Nonius X8kappa APEX II CCD area detector
;
_diffrn_measurement_method 'phi and omega scans with narrow frames'
_diffrn_radiation_monochromator graphite
_diffrn_radiation_source 'fine-focus sealed tube'
_diffrn_radiation_type MoK\a
_diffrn_radiation_wavelength 0.71073
_diffrn_reflns_av_R_equivalents 0.0308
_diffrn_reflns_av_unetI/netI 0.0222
_diffrn_reflns_Laue_measured_fraction_full 0.992
_diffrn_reflns_Laue_measured_fraction_max 0.992
_diffrn_reflns_limit_h_max 11
_diffrn_reflns_limit_h_min -12
_diffrn_reflns_limit_k_max 15
_diffrn_reflns_limit_k_min -15
_diffrn_reflns_limit_l_max 16
_diffrn_reflns_limit_l_min -14
_diffrn_reflns_number 29875
_diffrn_reflns_point_group_measured_fraction_full 0.992
_diffrn_reflns_point_group_measured_fraction_max 0.992
_diffrn_reflns_theta_full 25.242
_diffrn_reflns_theta_max 25.250
_diffrn_reflns_theta_min 1.609
_exptl_absorpt_coefficient_mu 0.495
_exptl_absorpt_correction_T_max 0.9075
_exptl_absorpt_correction_T_min 0.7900
_exptl_absorpt_correction_type multi-scan
_exptl_absorpt_process_details
;
program SADABS, Bruker (2001).
;
_exptl_crystal_colour yellow
_exptl_crystal_density_diffrn 1.566
_exptl_crystal_description plate
_exptl_crystal_F_000 844
_exptl_crystal_size_max 0.500
_exptl_crystal_size_mid 0.400
_exptl_crystal_size_min 0.200
_refine_diff_density_max 0.935
_refine_diff_density_min -0.716
_refine_diff_density_rms 0.061
_refine_ls_extinction_method none
_refine_ls_goodness_of_fit_ref 1.044
_refine_ls_hydrogen_treatment constr
_refine_ls_matrix_type full
_refine_ls_number_parameters 479
_refine_ls_number_reflns 6358
_refine_ls_number_restraints 62
_refine_ls_restrained_S_all 1.049
_refine_ls_R_factor_all 0.0310
_refine_ls_R_factor_gt 0.0292
_refine_ls_shift/su_max 0.000
_refine_ls_shift/su_mean 0.000
_refine_ls_structure_factor_coef Fsqd
_refine_ls_weighting_details 'w=1/[\s^2^(Fo^2^)+(0.0471P)^2^+1.1365P] where P=(Fo^2^+2Fc^2^)/3'
_refine_ls_weighting_scheme calc
_refine_ls_wR_factor_gt 0.0787
_refine_ls_wR_factor_ref 0.0801
_reflns_Friedel_coverage 0.000
_reflns_number_gt 6026
_reflns_number_total 6358
_reflns_threshold_expression 'I > 2\s(I)'
_cod_data_source_file c7dt03939e2.cif
_cod_data_source_block 2
_cod_database_code 7702166
_shelx_shelxl_version_number 2016/6
_shelx_space_group_comment
; 
The symmetry employed for this shelxl refinement is uniquely defined 
by the following loop, which should always be used as a source of 
symmetry information in preference to the above space-group names. 
They are only intended as comments. 
;
_shelx_estimated_absorpt_t_min 0.790
_shelx_estimated_absorpt_t_max 0.908

loop_
_space_group_symop_operation_xyz
'x, y, z'
'-x, -y, -z'

loop_
_atom_site_label
_atom_site_type_symbol
_atom_site_fract_x
_atom_site_fract_y
_atom_site_fract_z
_atom_site_U_iso_or_equiv
_atom_site_adp_type
_atom_site_occupancy
_atom_site_site_symmetry_order
_atom_site_calc_flag
_atom_site_refinement_flags_posn
_atom_site_refinement_flags_adp
Mo1 Mo -0.10414(2) 0.29529(2) 0.22873(2) 0.02398(7) Uani 1 1 d . U
F1 F 0.0221(2) 0.24998(14) 0.61833(10) 0.0627(5) Uani 1 1 d . .
F2 F -0.09726(16) 0.16480(14) 0.55223(11) 0.0553(4) Uani 1 1 d . .
F3 F 0.1371(2) 0.04756(14) 0.44551(15) 0.0752(5) Uani 1 1 d . .
F4 F 0.1410(2) 0.03637(17) 0.59935(17) 0.0933(7) Uani 1 1 d . .
F5 F 0.25863(18) 0.12503(16) 0.51794(18) 0.0818(6) Uani 1 1 d . .
O1 O 0.03897(16) 0.37036(12) 0.25453(10) 0.0333(3) Uani 1 1 d . U
O2 O -0.07217(17) 0.25140(14) 0.38999(11) 0.0389(4) Uani 1 1 d . U
O3 O -0.10719(16) 0.33463(12) 0.11273(10) 0.0332(3) Uani 1 1 d . U
O4 O 0.04878(18) 0.16359(14) 0.21825(14) 0.0489(4) Uani 1 1 d . U
O5 O -0.08698(17) 0.14895(13) 0.21930(12) 0.0413(4) Uani 1 1 d . U
O6 O -0.24924(18) 0.41306(14) 0.29274(13) 0.0452(4) Uani 1 1 d . U
O7 O -0.29686(15) 0.32399(13) 0.27107(11) 0.0376(3) Uani 1 1 d . U
N1 N 0.17640(18) 0.44296(14) 0.33304(12) 0.0290(4) Uani 1 1 d . .
N2 N 0.22364(19) 0.44528(15) 0.42401(13) 0.0339(4) Uani 1 1 d . .
C1 C 0.1661(2) 0.38742(17) 0.48058(15) 0.0311(4) Uani 1 1 d . .
C2 C 0.0788(2) 0.34384(16) 0.42855(14) 0.0279(4) Uani 1 1 d . .
C3 C 0.0898(2) 0.38422(16) 0.33289(14) 0.0261(4) Uani 1 1 d . .
C4 C 0.1932(3) 0.3826(2) 0.58526(16) 0.0424(5) Uani 1 1 d . .
H4A H 0.247285 0.429960 0.596766 0.064 Uiso 1 1 calc R U
H4B H 0.245899 0.310112 0.601639 0.064 Uiso 1 1 calc R U
H4C H 0.104179 0.404708 0.625787 0.064 Uiso 1 1 calc R U
C5 C 0.0027(2) 0.27163(17) 0.44689(15) 0.0311(4) Uani 1 1 d . .
C6 C 0.0162(3) 0.1995(2) 0.53688(17) 0.0407(5) Uani 1 1 d . .
C7 C 0.1417(3) 0.0993(2) 0.5237(2) 0.0559(7) Uani 1 1 d . .
C8 C 0.2366(2) 0.48638(16) 0.25146(15) 0.0285(4) Uani 1 1 d . .
C9 C 0.3803(2) 0.46308(17) 0.23802(17) 0.0339(5) Uani 1 1 d . .
H9 H 0.437108 0.421200 0.284007 0.041 Uiso 1 1 calc R U
C10 C 0.4403(3) 0.50080(19) 0.15790(19) 0.0424(5) Uani 1 1 d . .
H10 H 0.538873 0.483801 0.147551 0.051 Uiso 1 1 calc R U
C11 C 0.3567(3) 0.5636(2) 0.09233(18) 0.0461(6) Uani 1 1 d . .
H11 H 0.398063 0.589880 0.036990 0.055 Uiso 1 1 calc R U
C12 C 0.2132(3) 0.5883(2) 0.10694(17) 0.0451(6) Uani 1 1 d . .
H12 H 0.156616 0.632081 0.061846 0.054 Uiso 1 1 calc R U
C13 C 0.1514(2) 0.54996(19) 0.18668(16) 0.0377(5) Uani 1 1 d . .
H13 H 0.052784 0.566725 0.196865 0.045 Uiso 1 1 calc R U
P1 P 0.46118(5) 0.85124(4) 0.20790(3) 0.02426(12) Uani 1 1 d . .
C14 C 0.4382(2) 0.79602(17) 0.32478(14) 0.0286(4) Uani 1 1 d . .
C15 C 0.3974(2) 0.70495(19) 0.33212(16) 0.0371(5) Uani 1 1 d . .
H15 H 0.376906 0.675631 0.275839 0.045 Uiso 1 1 calc R U
C16 C 0.3867(3) 0.6573(2) 0.42108(18) 0.0452(6) Uani 1 1 d . .
H16 H 0.361019 0.594455 0.425793 0.054 Uiso 1 1 calc R U
C17 C 0.4136(3) 0.7014(2) 0.50273(18) 0.0498(7) Uani 1 1 d . .
H17 H 0.405692 0.669040 0.563960 0.060 Uiso 1 1 calc R U
C18 C 0.4516(3) 0.7919(3) 0.49617(17) 0.0519(7) Uani 1 1 d . .
H18 H 0.469419 0.821608 0.553169 0.062 Uiso 1 1 calc R U
C19 C 0.4645(2) 0.8406(2) 0.40768(16) 0.0375(5) Uani 1 1 d . .
H19 H 0.490856 0.903185 0.403733 0.045 Uiso 1 1 calc R U
C20 C 0.6159(2) 0.77003(16) 0.13953(14) 0.0270(4) Uani 1 1 d . .
C21 C 0.6716(2) 0.66322(17) 0.16052(16) 0.0331(5) Uani 1 1 d . .
H21 H 0.633004 0.633371 0.214822 0.040 Uiso 1 1 calc R U
C22 C 0.7842(3) 0.60067(19) 0.1012(2) 0.0452(6) Uani 1 1 d . .
H22 H 0.821970 0.527511 0.114619 0.054 Uiso 1 1 calc R U
C23 C 0.8416(2) 0.64432(19) 0.02284(19) 0.0436(6) Uani 1 1 d . .
H23 H 0.917897 0.600795 -0.017686 0.052 Uiso 1 1 calc R U
C24 C 0.7885(2) 0.7509(2) 0.00311(17) 0.0395(5) Uani 1 1 d . .
H24 H 0.829516 0.780778 -0.050041 0.047 Uiso 1 1 calc R U
C25 C 0.6756(2) 0.81400(17) 0.06095(16) 0.0348(5) Uani 1 1 d . .
H25 H 0.638638 0.887163 0.047289 0.042 Uiso 1 1 calc R U
C26 C 0.4819(2) 0.97933(16) 0.21899(14) 0.0275(4) Uani 1 1 d . .
C27 C 0.6103(2) 0.98678(18) 0.24074(16) 0.0348(5) Uani 1 1 d . .
H27 H 0.685266 0.924447 0.249949 0.042 Uiso 1 1 calc R U
C28 C 0.6283(3) 1.08469(19) 0.24888(18) 0.0399(5) Uani 1 1 d . .
H28 H 0.715266 1.089960 0.264275 0.048 Uiso 1 1 calc R U
C29 C 0.5187(3) 1.17541(19) 0.23443(18) 0.0418(5) Uani 1 1 d . .
H29 H 0.531475 1.242808 0.238557 0.050 Uiso 1 1 calc R U
C30 C 0.3914(3) 1.16824(19) 0.21415(19) 0.0447(6) Uani 1 1 d . .
H30 H 0.316508 1.230856 0.205789 0.054 Uiso 1 1 calc R U
C31 C 0.3718(2) 1.07074(18) 0.20585(17) 0.0359(5) Uani 1 1 d . .
H31 H 0.284129 1.066132 0.191333 0.043 Uiso 1 1 calc R U
C32 C 0.3117(2) 0.86084(16) 0.14402(15) 0.0291(4) Uani 1 1 d . .
C33 C 0.1801(2) 0.8887(2) 0.19508(18) 0.0415(5) Uani 1 1 d . .
H33 H 0.169457 0.901001 0.262973 0.050 Uiso 1 1 calc R U
C34 C 0.0643(3) 0.8980(2) 0.1450(2) 0.0534(7) Uani 1 1 d . .
H34 H -0.026290 0.917781 0.178660 0.064 Uiso 1 1 calc R U
C35 C 0.0809(3) 0.8787(2) 0.0465(2) 0.0548(7) Uani 1 1 d . .
H35 H 0.001549 0.883984 0.013051 0.066 Uiso 1 1 calc R U
C36 C 0.2102(3) 0.8522(2) -0.0033(2) 0.0541(7) Uani 1 1 d . .
H36 H 0.220105 0.840135 -0.071191 0.065 Uiso 1 1 calc R U
C37 C 0.3274(3) 0.8427(2) 0.04497(17) 0.0410(5) Uani 1 1 d . .
H37 H 0.417353 0.824009 0.010421 0.049 Uiso 1 1 calc R U

loop_
_atom_site_aniso_label
_atom_site_aniso_U_11
_atom_site_aniso_U_22
_atom_site_aniso_U_33
_atom_site_aniso_U_23
_atom_site_aniso_U_13
_atom_site_aniso_U_12
Mo1 0.02043(10) 0.02990(11) 0.02224(10) 0.00209(7) -0.00718(7) -0.00734(7)
F1 0.0968(13) 0.0775(11) 0.0268(7) 0.0098(7) -0.0157(8) -0.0439(10)
F2 0.0439(8) 0.0804(11) 0.0469(8) 0.0266(8) -0.0105(7) -0.0273(8)
F3 0.0784(13) 0.0490(10) 0.0916(14) -0.0058(9) -0.0290(11) -0.0035(9)
F4 0.1069(17) 0.0776(13) 0.1047(16) 0.0593(12) -0.0609(14) -0.0316(12)
F5 0.0423(9) 0.0757(12) 0.1330(19) 0.0284(12) -0.0372(11) -0.0198(9)
O1 0.0345(8) 0.0475(9) 0.0266(7) 0.0083(6) -0.0130(6) -0.0226(7)
O2 0.0379(8) 0.0537(10) 0.0327(8) 0.0129(7) -0.0125(7) -0.0233(7)
O3 0.0366(8) 0.0433(8) 0.0223(7) 0.0021(6) -0.0077(6) -0.0150(7)
O4 0.0320(8) 0.0454(9) 0.0643(11) 0.0054(8) -0.0047(8) -0.0049(7)
O5 0.0380(8) 0.0354(8) 0.0498(9) 0.0014(7) -0.0089(7) -0.0091(7)
O6 0.0424(9) 0.0449(9) 0.0460(9) -0.0067(7) -0.0028(7) -0.0101(7)
O7 0.0268(7) 0.0458(9) 0.0393(8) -0.0005(7) -0.0022(6) -0.0101(7)
N1 0.0289(9) 0.0358(9) 0.0254(8) 0.0024(7) -0.0107(7) -0.0121(7)
N2 0.0352(10) 0.0403(10) 0.0286(9) -0.0021(8) -0.0136(8) -0.0118(8)
C1 0.0286(10) 0.0352(11) 0.0272(10) -0.0014(8) -0.0081(8) -0.0050(9)
C2 0.0236(9) 0.0338(10) 0.0231(9) 0.0002(8) -0.0062(8) -0.0030(8)
C3 0.0213(9) 0.0301(10) 0.0257(10) 0.0019(8) -0.0072(7) -0.0049(8)
C4 0.0497(14) 0.0502(14) 0.0290(11) -0.0028(10) -0.0136(10) -0.0149(11)
C5 0.0260(10) 0.0385(11) 0.0256(10) 0.0041(9) -0.0055(8) -0.0049(9)
C6 0.0443(13) 0.0521(14) 0.0301(11) 0.0112(10) -0.0123(10) -0.0195(11)
C7 0.0495(16) 0.0552(16) 0.0699(19) 0.0252(15) -0.0311(14) -0.0205(13)
C8 0.0304(10) 0.0281(10) 0.0293(10) -0.0013(8) -0.0071(8) -0.0109(8)
C9 0.0309(11) 0.0288(10) 0.0431(12) -0.0035(9) -0.0072(9) -0.0095(9)
C10 0.0376(12) 0.0432(13) 0.0488(14) -0.0106(11) 0.0054(11) -0.0179(11)
C11 0.0645(17) 0.0446(14) 0.0349(12) -0.0064(10) 0.0084(11) -0.0287(13)
C12 0.0604(16) 0.0444(13) 0.0336(12) 0.0064(10) -0.0123(11) -0.0187(12)
C13 0.0346(12) 0.0442(13) 0.0353(12) 0.0041(10) -0.0113(9) -0.0118(10)
P1 0.0230(2) 0.0275(3) 0.0216(2) -0.00178(19) -0.00590(19) -0.0055(2)
C14 0.0236(10) 0.0372(11) 0.0219(9) -0.0014(8) -0.0038(8) -0.0042(8)
C15 0.0399(12) 0.0430(12) 0.0297(11) -0.0020(9) -0.0010(9) -0.0152(10)
C16 0.0434(13) 0.0503(14) 0.0402(13) 0.0096(11) 0.0010(10) -0.0143(11)
C17 0.0393(13) 0.0754(19) 0.0304(12) 0.0145(12) -0.0015(10) -0.0135(13)
C18 0.0475(15) 0.086(2) 0.0222(11) -0.0043(12) -0.0078(10) -0.0187(14)
C19 0.0346(12) 0.0516(14) 0.0284(11) -0.0040(10) -0.0069(9) -0.0147(10)
C20 0.0243(9) 0.0303(10) 0.0246(9) -0.0013(8) -0.0055(8) -0.0048(8)
C21 0.0289(10) 0.0318(11) 0.0370(11) 0.0023(9) -0.0023(9) -0.0075(9)
C22 0.0371(13) 0.0292(11) 0.0614(16) 0.0012(11) 0.0039(11) -0.0014(10)
C23 0.0309(12) 0.0415(13) 0.0510(14) -0.0082(11) 0.0086(10) -0.0035(10)
C24 0.0337(12) 0.0462(13) 0.0355(12) 0.0018(10) 0.0032(9) -0.0099(10)
C25 0.0346(11) 0.0313(11) 0.0341(11) 0.0046(9) -0.0025(9) -0.0044(9)
C26 0.0279(10) 0.0278(10) 0.0262(10) -0.0029(8) -0.0059(8) -0.0068(8)
C27 0.0291(11) 0.0357(11) 0.0396(12) 0.0018(9) -0.0119(9) -0.0077(9)
C28 0.0386(12) 0.0449(13) 0.0429(13) -0.0001(10) -0.0136(10) -0.0197(11)
C29 0.0536(15) 0.0334(12) 0.0428(13) -0.0047(10) -0.0110(11) -0.0176(11)
C30 0.0452(14) 0.0299(11) 0.0542(15) -0.0051(10) -0.0146(11) -0.0016(10)
C31 0.0284(11) 0.0365(12) 0.0413(12) -0.0052(9) -0.0117(9) -0.0052(9)
C32 0.0303(10) 0.0282(10) 0.0311(10) 0.0002(8) -0.0130(8) -0.0095(8)
C33 0.0302(11) 0.0489(14) 0.0451(13) -0.0071(11) -0.0098(10) -0.0096(10)
C34 0.0300(12) 0.0529(15) 0.077(2) -0.0033(14) -0.0201(12) -0.0084(11)
C35 0.0543(17) 0.0484(15) 0.0732(19) 0.0138(13) -0.0446(15) -0.0221(13)
C36 0.0707(19) 0.0647(17) 0.0414(14) 0.0109(12) -0.0332(14) -0.0343(15)
C37 0.0472(14) 0.0512(14) 0.0313(11) 0.0030(10) -0.0146(10) -0.0219(11)

loop_
_atom_type_symbol
_atom_type_description
_atom_type_scat_dispersion_real
_atom_type_scat_dispersion_imag
_atom_type_scat_source
C C 0.0033 0.0016 'International Tables Vol C Tables 4.2.6.8 and 6.1.1.4'
H H 0.0000 0.0000 'International Tables Vol C Tables 4.2.6.8 and 6.1.1.4'
N N 0.0061 0.0033 'International Tables Vol C Tables 4.2.6.8 and 6.1.1.4'
O O 0.0106 0.0060 'International Tables Vol C Tables 4.2.6.8 and 6.1.1.4'
F F 0.0171 0.0103 'International Tables Vol C Tables 4.2.6.8 and 6.1.1.4'
P P 0.1023 0.0942 'International Tables Vol C Tables 4.2.6.8 and 6.1.1.4'
Mo Mo -1.6832 0.6857 'International Tables Vol C Tables 4.2.6.8 and 6.1.1.4'

loop_
_geom_angle_atom_site_label_1
_geom_angle_atom_site_label_2
_geom_angle_atom_site_label_3
_geom_angle
O3 Mo1 O7 102.84(7)
O3 Mo1 O5 102.93(7)
O7 Mo1 O5 89.21(7)
O3 Mo1 O4 101.23(8)
O7 Mo1 O4 131.28(7)
O5 Mo1 O4 44.12(7)
O3 Mo1 O6 101.31(8)
O7 Mo1 O6 44.57(7)
O5 Mo1 O6 131.59(7)
O4 Mo1 O6 157.28(8)
O3 Mo1 O1 92.21(6)
O7 Mo1 O1 132.27(7)
O5 Mo1 O1 131.41(7)
O4 Mo1 O1 87.94(7)
O6 Mo1 O1 88.34(7)
O3 Mo1 O2 171.30(6)
O7 Mo1 O2 84.06(6)
O5 Mo1 O2 82.25(7)
O4 Mo1 O2 77.51(7)
O6 Mo1 O2 79.78(7)
O1 Mo1 O2 79.17(5)
C3 O1 Mo1 131.63(13)
C5 O2 Mo1 132.38(14)
O5 O4 Mo1 66.70(9)
O4 O5 Mo1 69.17(10)
O7 O6 Mo1 66.19(9)
O6 O7 Mo1 69.25(9)
C3 N1 N2 112.04(16)
C3 N1 C8 127.64(17)
N2 N1 C8 119.61(16)
C1 N2 N1 106.11(17)
N2 C1 C2 111.36(18)
N2 C1 C4 116.72(19)
C2 C1 C4 131.8(2)
C5 C2 C3 118.62(18)
C5 C2 C1 137.33(19)
C3 C2 C1 103.82(18)
O1 C3 N1 120.87(18)
O1 C3 C2 132.39(19)
N1 C3 C2 106.67(17)
C1 C4 H4A 109.5
C1 C4 H4B 109.5
H4A C4 H4B 109.5
C1 C4 H4C 109.5
H4A C4 H4C 109.5
H4B C4 H4C 109.5
O2 C5 C2 124.71(19)
O2 C5 C6 111.69(19)
C2 C5 C6 123.31(19)
F1 C6 F2 106.6(2)
F1 C6 C7 109.6(2)
F2 C6 C7 105.2(2)
F1 C6 C5 112.6(2)
F2 C6 C5 109.99(18)
C7 C6 C5 112.5(2)
F3 C7 F4 108.3(3)
F3 C7 F5 110.1(3)
F4 C7 F5 108.4(2)
F3 C7 C6 110.8(2)
F4 C7 C6 109.8(3)
F5 C7 C6 109.5(2)
C9 C8 C13 121.1(2)
C9 C8 N1 118.97(19)
C13 C8 N1 119.92(19)
C10 C9 C8 119.7(2)
C10 C9 H9 120.1
C8 C9 H9 120.1
C9 C10 C11 119.8(2)
C9 C10 H10 120.1
C11 C10 H10 120.1
C12 C11 C10 120.3(2)
C12 C11 H11 119.8
C10 C11 H11 119.8
C11 C12 C13 120.6(2)
C11 C12 H12 119.7
C13 C12 H12 119.7
C12 C13 C8 118.5(2)
C12 C13 H13 120.8
C8 C13 H13 120.8
C14 P1 C26 110.60(10)
C14 P1 C32 108.83(10)
C26 P1 C32 110.18(9)
C14 P1 C20 110.89(9)
C26 P1 C20 106.93(10)
C32 P1 C20 109.41(10)
C19 C14 C15 119.9(2)
C19 C14 P1 120.95(17)
C15 C14 P1 119.16(16)
C16 C15 C14 120.2(2)
C16 C15 H15 119.9
C14 C15 H15 119.9
C17 C16 C15 119.7(2)
C17 C16 H16 120.2
C15 C16 H16 120.2
C18 C17 C16 120.4(2)
C18 C17 H17 119.8
C16 C17 H17 119.8
C17 C18 C19 121.1(2)
C17 C18 H18 119.4
C19 C18 H18 119.4
C18 C19 C14 118.8(2)
C18 C19 H19 120.6
C14 C19 H19 120.6
C21 C20 C25 119.99(19)
C21 C20 P1 120.77(16)
C25 C20 P1 119.14(16)
C22 C21 C20 119.3(2)
C22 C21 H21 120.3
C20 C21 H21 120.3
C23 C22 C21 120.4(2)
C23 C22 H22 119.8
C21 C22 H22 119.8
C24 C23 C22 120.4(2)
C24 C23 H23 119.8
C22 C23 H23 119.8
C23 C24 C25 119.9(2)
C23 C24 H24 120.1
C25 C24 H24 120.1
C24 C25 C20 120.0(2)
C24 C25 H25 120.0
C20 C25 H25 120.0
C31 C26 C27 120.0(2)
C31 C26 P1 120.70(16)
C27 C26 P1 119.29(16)
C28 C27 C26 120.0(2)
C28 C27 H27 120.0
C26 C27 H27 120.0
C27 C28 C29 119.7(2)
C27 C28 H28 120.2
C29 C28 H28 120.2
C30 C29 C28 120.4(2)
C30 C29 H29 119.8
C28 C29 H29 119.8
C29 C30 C31 120.6(2)
C29 C30 H30 119.7
C31 C30 H30 119.7
C30 C31 C26 119.3(2)
C30 C31 H31 120.3
C26 C31 H31 120.3
C37 C32 C33 120.6(2)
C37 C32 P1 120.27(17)
C33 C32 P1 119.09(16)
C34 C33 C32 118.9(2)
C34 C33 H33 120.6
C32 C33 H33 120.6
C35 C34 C33 120.2(3)
C35 C34 H34 119.9
C33 C34 H34 119.9
C36 C35 C34 120.7(2)
C36 C35 H35 119.7
C34 C35 H35 119.7
C35 C36 C37 120.3(3)
C35 C36 H36 119.9
C37 C36 H36 119.9
C32 C37 C36 119.4(2)
C32 C37 H37 120.3
C36 C37 H37 120.3

loop_
_geom_bond_atom_site_label_1
_geom_bond_atom_site_label_2
_geom_bond_distance
Mo1 O3 1.6795(14)
Mo1 O7 1.9043(15)
Mo1 O5 1.9087(16)
Mo1 O4 1.9424(17)
Mo1 O6 1.9465(17)
Mo1 O1 2.0625(14)
Mo1 O2 2.3249(15)
F1 C6 1.345(3)
F2 C6 1.364(3)
F3 C7 1.311(4)
F4 C7 1.327(3)
F5 C7 1.327(3)
O1 C3 1.288(2)
O2 C5 1.236(3)
O4 O5 1.447(2)
O6 O7 1.461(2)
N1 C3 1.345(3)
N1 N2 1.397(2)
N1 C8 1.428(3)
N2 C1 1.308(3)
C1 C2 1.451(3)
C1 C4 1.500(3)
C2 C5 1.412(3)
C2 C3 1.426(3)
C4 H4A 0.9800
C4 H4B 0.9800
C4 H4C 0.9800
C5 C6 1.546(3)
C6 C7 1.530(4)
C8 C9 1.385(3)
C8 C13 1.388(3)
C9 C10 1.374(3)
C9 H9 0.9500
C10 C11 1.383(4)
C10 H10 0.9500
C11 C12 1.382(4)
C11 H11 0.9500
C12 C13 1.383(3)
C12 H12 0.9500
C13 H13 0.9500
P1 C14 1.788(2)
P1 C26 1.795(2)
P1 C32 1.797(2)
P1 C20 1.798(2)
C14 C19 1.393(3)
C14 C15 1.397(3)
C15 C16 1.383(3)
C15 H15 0.9500
C16 C17 1.376(4)
C16 H16 0.9500
C17 C18 1.374(4)
C17 H17 0.9500
C18 C19 1.388(3)
C18 H18 0.9500
C19 H19 0.9500
C20 C21 1.392(3)
C20 C25 1.399(3)
C21 C22 1.390(3)
C21 H21 0.9500
C22 C23 1.383(4)
C22 H22 0.9500
C23 C24 1.383(3)
C23 H23 0.9500
C24 C25 1.384(3)
C24 H24 0.9500
C25 H25 0.9500
C26 C31 1.394(3)
C26 C27 1.397(3)
C27 C28 1.381(3)
C27 H27 0.9500
C28 C29 1.388(4)
C28 H28 0.9500
C29 C30 1.378(4)
C29 H29 0.9500
C30 C31 1.383(3)
C30 H30 0.9500
C31 H31 0.9500
C32 C37 1.386(3)
C32 C33 1.392(3)
C33 C34 1.391(3)
C33 H33 0.9500
C34 C35 1.381(4)
C34 H34 0.9500
C35 C36 1.366(4)
C35 H35 0.9500
C36 C37 1.389(3)
C36 H36 0.9500
C37 H37 0.9500

loop_
_geom_torsion_atom_site_label_1
_geom_torsion_atom_site_label_2
_geom_torsion_atom_site_label_3
_geom_torsion_atom_site_label_4
_geom_torsion
C3 N1 N2 C1 0.1(2)
C8 N1 N2 C1 -170.95(18)
N1 N2 C1 C2 0.4(2)
N1 N2 C1 C4 -176.21(18)
N2 C1 C2 C5 173.4(2)
C4 C1 C2 C5 -10.7(4)
N2 C1 C2 C3 -0.7(2)
C4 C1 C2 C3 175.2(2)
Mo1 O1 C3 N1 -175.42(14)
Mo1 O1 C3 C2 8.0(3)
N2 N1 C3 O1 -177.94(18)
C8 N1 C3 O1 -7.8(3)
N2 N1 C3 C2 -0.5(2)
C8 N1 C3 C2 169.62(19)
C5 C2 C3 O1 2.2(3)
C1 C2 C3 O1 177.7(2)
C5 C2 C3 N1 -174.74(18)
C1 C2 C3 N1 0.7(2)
Mo1 O2 C5 C2 9.5(3)
Mo1 O2 C5 C6 -164.37(15)
C3 C2 C5 O2 -10.7(3)
C1 C2 C5 O2 175.8(2)
C3 C2 C5 C6 162.5(2)
C1 C2 C5 C6 -11.0(4)
O2 C5 C6 F1 -144.1(2)
C2 C5 C6 F1 41.8(3)
O2 C5 C6 F2 -25.5(3)
C2 C5 C6 F2 160.5(2)
O2 C5 C6 C7 91.4(2)
C2 C5 C6 C7 -82.6(3)
F1 C6 C7 F3 178.9(2)
F2 C6 C7 F3 64.7(3)
C5 C6 C7 F3 -55.0(3)
F1 C6 C7 F4 59.4(3)
F2 C6 C7 F4 -54.9(3)
C5 C6 C7 F4 -174.6(2)
F1 C6 C7 F5 -59.6(3)
F2 C6 C7 F5 -173.8(2)
C5 C6 C7 F5 66.5(3)
C3 N1 C8 C9 -124.6(2)
N2 N1 C8 C9 44.9(3)
C3 N1 C8 C13 54.7(3)
N2 N1 C8 C13 -135.7(2)
C13 C8 C9 C10 -1.9(3)
N1 C8 C9 C10 177.46(19)
C8 C9 C10 C11 1.4(3)
C9 C10 C11 C12 -0.2(4)
C10 C11 C12 C13 -0.6(4)
C11 C12 C13 C8 0.1(4)
C9 C8 C13 C12 1.1(3)
N1 C8 C13 C12 -178.2(2)
C26 P1 C14 C19 -12.5(2)
C32 P1 C14 C19 -133.70(18)
C20 P1 C14 C19 105.92(18)
C26 P1 C14 C15 169.46(17)
C32 P1 C14 C15 48.3(2)
C20 P1 C14 C15 -72.09(19)
C19 C14 C15 C16 -1.8(3)
P1 C14 C15 C16 176.27(18)
C14 C15 C16 C17 1.4(4)
C15 C16 C17 C18 -0.4(4)
C16 C17 C18 C19 -0.3(4)
C17 C18 C19 C14 0.0(4)
C15 C14 C19 C18 1.0(3)
P1 C14 C19 C18 -176.94(18)
C14 P1 C20 C21 23.4(2)
C26 P1 C20 C21 144.09(17)
C32 P1 C20 C21 -96.60(18)
C14 P1 C20 C25 -160.26(17)
C26 P1 C20 C25 -39.61(19)
C32 P1 C20 C25 79.70(19)
C25 C20 C21 C22 -1.7(3)
P1 C20 C21 C22 174.58(18)
C20 C21 C22 C23 0.8(4)
C21 C22 C23 C24 0.7(4)
C22 C23 C24 C25 -1.3(4)
C23 C24 C25 C20 0.4(4)
C21 C20 C25 C24 1.1(3)
P1 C20 C25 C24 -175.23(18)
C14 P1 C26 C31 -102.51(19)
C32 P1 C26 C31 17.8(2)
C20 P1 C26 C31 136.65(18)
C14 P1 C26 C27 77.69(19)
C32 P1 C26 C27 -161.95(17)
C20 P1 C26 C27 -43.14(19)
C31 C26 C27 C28 -0.2(3)
P1 C26 C27 C28 179.55(18)
C26 C27 C28 C29 -0.6(4)
C27 C28 C29 C30 1.4(4)
C28 C29 C30 C31 -1.4(4)
C29 C30 C31 C26 0.5(4)
C27 C26 C31 C30 0.3(3)
P1 C26 C31 C30 -179.50(19)
C14 P1 C32 C37 -143.61(18)
C26 P1 C32 C37 94.98(19)
C20 P1 C32 C37 -22.3(2)
C14 P1 C32 C33 37.6(2)
C26 P1 C32 C33 -83.8(2)
C20 P1 C32 C33 158.90(18)
C37 C32 C33 C34 0.0(4)
P1 C32 C33 C34 178.74(19)
C32 C33 C34 C35 0.8(4)
C33 C34 C35 C36 -1.2(4)
C34 C35 C36 C37 0.9(4)
C33 C32 C37 C36 -0.2(4)
P1 C32 C37 C36 -178.99(19)
C35 C36 C37 C32 -0.2(4)
